data_4021595
loop_
_publ_author_name
'Larry E. Overman'
'Donald A. Watson'

_publ_section_title
;
 Diastereoselection in the Formation of Spirocyclic Oxindoles
 by the Intramolecular Heck Reaction
;
_journal_name_full 'Journal of Organic Chemistry'
_journal_page_first 2587
_journal_page_last 2599
_journal_paper_doi 10.1021/jo052335a
_journal_volume 71
_journal_year 2006
_chemical_formula_sum 'C20 H21 N O4'
_chemical_formula_weight 339.38
_chemical_name_systematic
; 
 ? 
;
_space_group_IT_number 14
_symmetry_cell_setting monoclinic
_symmetry_space_group_name_Hall '-P 2ybc'
_symmetry_space_group_name_H-M 'P 1 21/c 1'
_atom_sites_solution_hydrogens difmap
_atom_sites_solution_primary direct
_atom_sites_solution_secondary difmap
_audit_creation_method SHELXTL
_cell_angle_alpha 90.00
_cell_angle_beta 99.719(2)
_cell_angle_gamma 90.00
_cell_formula_units_Z 4
_cell_length_a 17.154(2)
_cell_length_b 11.0034(15)
_cell_length_c 9.1402(13)
_cell_measurement_temperature 158(2)
_cell_volume 1700.5(4)
_computing_cell_refinement 'Bruker SMART/SAINT'
_computing_data_collection 'Bruker SMART'
_computing_data_reduction 'Bruker SAINT'
_computing_molecular_graphics 'Bruker SHELXTL'
_computing_publication_material 'Bruker SHELXTL'
_computing_structure_refinement 'Bruker SHELXTL'
_computing_structure_solution 'Bruker SHELXTL'
_diffrn_ambient_temperature 158(2)
_diffrn_measured_fraction_theta_full 1.000
_diffrn_measured_fraction_theta_max 1.000
_diffrn_measurement_device_type 'CCD area detector'
_diffrn_measurement_method 'omega scans'
_diffrn_radiation_monochromator graphite
_diffrn_radiation_source 'sealed tube'
_diffrn_radiation_type MoK\a
_diffrn_radiation_wavelength 0.71073
_diffrn_reflns_av_R_equivalents 0.0688
_diffrn_reflns_av_sigmaI/netI 0.0498
_diffrn_reflns_limit_h_max 21
_diffrn_reflns_limit_h_min -21
_diffrn_reflns_limit_k_max 13
_diffrn_reflns_limit_k_min -13
_diffrn_reflns_limit_l_max 11
_diffrn_reflns_limit_l_min -11
_diffrn_reflns_number 16036
_diffrn_reflns_theta_full 26.37
_diffrn_reflns_theta_max 26.37
_diffrn_reflns_theta_min 1.20
_diffrn_standards_decay_% '< 1.0'
_diffrn_standards_interval_count 'initial 50 frames recollected'
_diffrn_standards_number '50 frames'
_exptl_absorpt_coefficient_mu 0.092
_exptl_absorpt_correction_T_max 0.9863
_exptl_absorpt_correction_T_min 0.9640
_exptl_absorpt_correction_type multi-scan
_exptl_absorpt_process_details 'Bruker SADABS'
_exptl_crystal_colour colorless
_exptl_crystal_density_diffrn 1.326
_exptl_crystal_density_meas ?
_exptl_crystal_density_method 'not measured'
_exptl_crystal_description plate
_exptl_crystal_F_000 720
_exptl_crystal_size_max 0.40
_exptl_crystal_size_mid 0.34
_exptl_crystal_size_min 0.15
_refine_diff_density_max 0.446
_refine_diff_density_min -0.348
_refine_diff_density_rms 0.082
_refine_ls_extinction_coef 0.0020(17)
_refine_ls_extinction_expression Fc^*^=kFc[1+0.001xFc^2^\l^3^/sin(2\q)]^-1/4^
_refine_ls_extinction_method SHELXTL
_refine_ls_goodness_of_fit_ref 1.080
_refine_ls_hydrogen_treatment refall
_refine_ls_matrix_type full
_refine_ls_number_parameters 311
_refine_ls_number_reflns 3487
_refine_ls_number_restraints 0
_refine_ls_restrained_S_all 1.080
_refine_ls_R_factor_all 0.0842
_refine_ls_R_factor_gt 0.0603
_refine_ls_shift/su_max 0.000
_refine_ls_shift/su_mean 0.000
_refine_ls_structure_factor_coef Fsqd
_refine_ls_weighting_details 'calc w=1/[\s^2^(Fo^2^)+(0.0831P)^2^+0.6837P] where P=(Fo^2^+2Fc^2^)/3'
_refine_ls_weighting_scheme calc
_refine_ls_wR_factor_gt 0.1469
_refine_ls_wR_factor_ref 0.1625
_reflns_number_gt 2623
_reflns_number_total 3487
_reflns_threshold_expression >2sigma(I)
_cod_data_source_file jo052335asi20051110_084750.cif
_cod_depositor_comments
;
The following automatic conversions were performed:
'_symmetry_cell_setting' value 'Monoclinic' changed to 'monoclinic'
according to '/home/saulius/struct/CIF-dictionaries/cif_core.dic'
dictionary named 'cif_core.dic' version 2.4.1 from 2010-06-29.

Automatic conversion script
Id: cif_fix_enum 1527 2010-12-29 10:47:43Z saulius 

The following automatic conversions were performed:

'_exptl_crystal_density_meas' value 'none' was changed to '?' - the
value is perceived as not measured.

Automatic conversion script
Id: cif_fix_values 3008 2015-01-20 13:52:24Z robertas 
;
_cod_original_sg_symbol_H-M 'P 21/c'
_cod_database_code 4021595

loop_
_symmetry_equiv_pos_as_xyz
'x, y, z'
'-x, y+1/2, -z+1/2'
'-x, -y, -z'
'x, -y-1/2, z-1/2'

loop_
_atom_site_label
_atom_site_type_symbol
_atom_site_fract_x
_atom_site_fract_y
_atom_site_fract_z
_atom_site_U_iso_or_equiv
_atom_site_adp_type
_atom_site_occupancy
_atom_site_symmetry_multiplicity
_atom_site_calc_flag
O1 O 0.61433(9) 0.96570(15) 0.76927(16) 0.0293(4) Uani 1 1 d
O2 O 0.58481(10) 0.93412(14) 1.41661(16) 0.0280(4) Uani 1 1 d
O3 O 0.61905(10) 1.17164(13) 1.28658(17) 0.0290(4) Uani 1 1 d
N1 N 0.74845(11) 0.93477(16) 0.82313(19) 0.0254(4) Uani 1 1 d
C1 C 0.68086(12) 0.93723(19) 1.0277(2) 0.0236(5) Uani 1 1 d
C2 C 0.63086(13) 0.8345(2) 1.0711(2) 0.0261(5) Uani 1 1 d
C3 C 0.58679(13) 0.8449(2) 1.1755(2) 0.0274(5) Uani 1 1 d
C4 C 0.57761(14) 0.9598(2) 1.2607(2) 0.0257(5) Uani 1 1 d
C5 C 0.64006(14) 1.05287(19) 1.2426(2) 0.0252(5) Uani 1 1 d
C6 C 0.65188(14) 1.06021(19) 1.0822(2) 0.0234(5) Uani 1 1 d
C7 C 0.67460(13) 0.94685(18) 0.8578(2) 0.0244(5) Uani 1 1 d
C8 C 0.80581(13) 0.91443(19) 0.9509(2) 0.0248(5) Uani 1 1 d
C9 C 0.88601(14) 0.8975(2) 0.9607(3) 0.0301(5) Uani 1 1 d
C10 C 0.93003(15) 0.8747(2) 1.1009(3) 0.0325(5) Uani 1 1 d
C11 C 0.89333(14) 0.8684(2) 1.2247(3) 0.0314(5) Uani 1 1 d
C12 C 0.81243(14) 0.8865(2) 1.2128(2) 0.0276(5) Uani 1 1 d
C13 C 0.76833(13) 0.91312(18) 1.0754(2) 0.0239(5) Uani 1 1 d
C14 C 0.76583(15) 0.9426(2) 0.6727(2) 0.0273(5) Uani 1 1 d
C15 C 0.81385(13) 1.0539(2) 0.6491(2) 0.0266(5) Uani 1 1 d
C16 C 0.79687(15) 1.1666(2) 0.7055(3) 0.0320(5) Uani 1 1 d
C17 C 0.84103(16) 1.2684(2) 0.6792(3) 0.0398(6) Uani 1 1 d
C18 C 0.90001(16) 1.2592(3) 0.5948(3) 0.0429(7) Uani 1 1 d
C19 C 0.91685(15) 1.1477(3) 0.5376(3) 0.0417(7) Uani 1 1 d
C20 C 0.87448(15) 1.0458(3) 0.5661(3) 0.0339(6) Uani 1 1 d
H2 H 0.6377(16) 0.757(3) 1.017(3) 0.047(8) Uiso 1 1 d
H2A H 0.5341(18) 0.906(3) 1.430(3) 0.051(9) Uiso 1 1 d
H3 H 0.5543(13) 0.772(2) 1.198(3) 0.025(6) Uiso 1 1 d
H3A H 0.5995(17) 1.168(3) 1.371(4) 0.055(9) Uiso 1 1 d
H4 H 0.5240(13) 0.995(2) 1.225(2) 0.022(6) Uiso 1 1 d
H5 H 0.6931(12) 1.024(2) 1.305(2) 0.020(5) Uiso 1 1 d
H6A H 0.6926(13) 1.123(2) 1.076(3) 0.023(6) Uiso 1 1 d
H6B H 0.6005(14) 1.081(2) 1.021(3) 0.027(6) Uiso 1 1 d
H9 H 0.9118(14) 0.904(2) 0.877(3) 0.037(7) Uiso 1 1 d
H10 H 0.9888(14) 0.863(2) 1.110(3) 0.027(6) Uiso 1 1 d
H11 H 0.9256(15) 0.852(3) 1.322(3) 0.040(7) Uiso 1 1 d
H12 H 0.7838(14) 0.882(2) 1.298(3) 0.032(7) Uiso 1 1 d
H14A H 0.7152(13) 0.944(2) 0.614(2) 0.014(5) Uiso 1 1 d
H14B H 0.7965(15) 0.872(3) 0.653(3) 0.036(7) Uiso 1 1 d
H16 H 0.7537(15) 1.174(2) 0.763(3) 0.033(7) Uiso 1 1 d
H17 H 0.8291(19) 1.348(3) 0.722(4) 0.065(10) Uiso 1 1 d
H18 H 0.9335(17) 1.328(3) 0.581(3) 0.050(8) Uiso 1 1 d
H19 H 0.9586(16) 1.143(3) 0.479(3) 0.040(7) Uiso 1 1 d
H20 H 0.8872(15) 0.969(3) 0.532(3) 0.036(7) Uiso 1 1 d
O4 O 0.56673(10) 1.33958(15) 1.06313(18) 0.0300(4) Uani 1 1 d
H4A H 0.580(2) 1.287(4) 1.142(5) 0.089(13) Uiso 1 1 d
H4B H 0.591(2) 1.417(5) 1.097(5) 0.108(15) Uiso 1 1 d

loop_
_atom_site_aniso_label
_atom_site_aniso_U_11
_atom_site_aniso_U_22
_atom_site_aniso_U_33
_atom_site_aniso_U_23
_atom_site_aniso_U_13
_atom_site_aniso_U_12
O1 0.0365(9) 0.0262(9) 0.0235(8) 0.0009(6) 0.0000(7) 0.0021(7)
O2 0.0432(10) 0.0197(8) 0.0212(8) 0.0031(6) 0.0059(6) -0.0011(7)
O3 0.0503(10) 0.0134(8) 0.0250(8) -0.0007(6) 0.0114(7) 0.0021(7)
N1 0.0361(10) 0.0195(10) 0.0200(9) -0.0005(7) 0.0033(7) 0.0003(8)
C1 0.0326(11) 0.0170(11) 0.0209(10) 0.0002(8) 0.0038(8) -0.0006(9)
C2 0.0390(12) 0.0136(11) 0.0239(11) -0.0001(8) -0.0002(9) -0.0012(9)
C3 0.0371(12) 0.0164(11) 0.0277(11) 0.0013(8) 0.0025(9) -0.0057(9)
C4 0.0366(12) 0.0192(12) 0.0212(11) 0.0029(8) 0.0043(9) 0.0010(10)
C5 0.0388(13) 0.0131(11) 0.0235(11) -0.0005(8) 0.0051(9) 0.0015(9)
C6 0.0320(12) 0.0149(11) 0.0235(11) 0.0007(8) 0.0050(9) -0.0006(9)
C7 0.0353(12) 0.0112(11) 0.0257(11) -0.0016(8) 0.0024(9) -0.0003(9)
C8 0.0370(12) 0.0131(10) 0.0230(11) -0.0016(8) 0.0016(9) 0.0005(9)
C9 0.0387(13) 0.0245(13) 0.0270(12) -0.0019(9) 0.0058(10) 0.0021(10)
C10 0.0343(13) 0.0272(13) 0.0343(13) -0.0032(10) 0.0013(10) 0.0045(10)
C11 0.0422(14) 0.0245(13) 0.0245(12) -0.0017(9) -0.0027(10) 0.0061(10)
C12 0.0415(13) 0.0171(11) 0.0232(11) -0.0011(8) 0.0021(10) 0.0018(9)
C13 0.0376(12) 0.0094(10) 0.0239(11) -0.0013(8) 0.0030(9) 0.0002(8)
C14 0.0382(13) 0.0216(12) 0.0224(11) -0.0025(9) 0.0054(9) 0.0018(10)
C15 0.0340(12) 0.0263(13) 0.0183(10) 0.0024(8) 0.0006(8) 0.0010(9)
C16 0.0385(13) 0.0227(13) 0.0345(13) 0.0014(9) 0.0049(10) 0.0029(10)
C17 0.0494(16) 0.0229(14) 0.0424(15) 0.0051(11) -0.0054(12) 0.0000(11)
C18 0.0433(15) 0.0424(17) 0.0393(15) 0.0136(12) -0.0035(11) -0.0133(13)
C19 0.0341(13) 0.0596(19) 0.0310(13) 0.0074(12) 0.0048(11) -0.0077(12)
C20 0.0390(13) 0.0390(16) 0.0229(11) -0.0035(10) 0.0031(9) 0.0002(11)
O4 0.0492(10) 0.0159(8) 0.0255(8) 0.0015(6) 0.0076(7) 0.0021(7)

loop_
_atom_type_symbol
_atom_type_description
_atom_type_scat_dispersion_real
_atom_type_scat_dispersion_imag
_atom_type_scat_source
C C 0.0033 0.0016 'International Tables Vol C Tables 4.2.6.8 and 6.1.1.4'
H H 0.0000 0.0000 'International Tables Vol C Tables 4.2.6.8 and 6.1.1.4'
N N 0.0061 0.0033 'International Tables Vol C Tables 4.2.6.8 and 6.1.1.4'
O O 0.0106 0.0060 'International Tables Vol C Tables 4.2.6.8 and 6.1.1.4'

loop_
_geom_angle_atom_site_label_1
_geom_angle_atom_site_label_2
_geom_angle_atom_site_label_3
_geom_angle
C4 O2 H2A 105.1(18)
C5 O3 H3A 111(2)
C7 N1 C8 111.61(17)
C7 N1 C14 124.03(19)
C8 N1 C14 124.36(18)
C2 C1 C13 111.85(17)
C2 C1 C7 111.66(17)
C13 C1 C7 101.49(16)
C2 C1 C6 109.93(17)
C13 C1 C6 114.58(17)
C7 C1 C6 106.96(17)
C3 C2 C1 123.0(2)
C3 C2 H2 123.8(16)
C1 C2 H2 113.0(16)
C2 C3 C4 124.7(2)
C2 C3 H3 118.5(13)
C4 C3 H3 116.7(13)
O2 C4 C3 110.35(17)
O2 C4 C5 107.36(18)
C3 C4 C5 111.96(18)
O2 C4 H4 108.7(12)
C3 C4 H4 109.1(14)
C5 C4 H4 109.3(13)
O3 C5 C4 111.77(18)
O3 C5 C6 107.72(17)
C4 C5 C6 110.82(18)
O3 C5 H5 111.7(13)
C4 C5 H5 107.6(13)
C6 C5 H5 107.2(11)
C5 C6 C1 111.49(17)
C5 C6 H6A 107.8(13)
C1 C6 H6A 108.9(13)
C5 C6 H6B 107.7(14)
C1 C6 H6B 108.9(15)
H6A C6 H6B 112(2)
O1 C7 N1 125.4(2)
O1 C7 C1 126.00(19)
N1 C7 C1 108.54(18)
C9 C8 C13 122.5(2)
C9 C8 N1 128.65(19)
C13 C8 N1 108.82(19)
C8 C9 C10 117.6(2)
C8 C9 H9 122.3(16)
C10 C9 H9 120.1(16)
C11 C10 C9 120.6(2)
C11 C10 H10 120.7(13)
C9 C10 H10 118.7(13)
C10 C11 C12 121.0(2)
C10 C11 H11 118.8(15)
C12 C11 H11 120.2(15)
C13 C12 C11 119.2(2)
C13 C12 H12 117.1(15)
C11 C12 H12 123.7(14)
C12 C13 C8 119.0(2)
C12 C13 C1 131.4(2)
C8 C13 C1 109.48(18)
N1 C14 C15 112.68(18)
N1 C14 H14A 102.7(13)
C15 C14 H14A 112.2(13)
N1 C14 H14B 109.2(15)
C15 C14 H14B 107.4(15)
H14A C14 H14B 113(2)
C20 C15 C16 118.8(2)
C20 C15 C14 120.1(2)
C16 C15 C14 121.0(2)
C15 C16 C17 119.8(2)
C15 C16 H16 120.0(16)
C17 C16 H16 120.2(15)
C18 C17 C16 120.6(3)
C18 C17 H17 120.4(19)
C16 C17 H17 119.0(19)
C17 C18 C19 119.8(2)
C17 C18 H18 121.6(17)
C19 C18 H18 118.3(17)
C18 C19 C20 119.8(2)
C18 C19 H19 118.7(17)
C20 C19 H19 121.5(17)
C19 C20 C15 121.0(3)
C19 C20 H20 120.2(16)
C15 C20 H20 118.7(16)
H4A O4 H4B 106(4)

loop_
_geom_bond_atom_site_label_1
_geom_bond_atom_site_label_2
_geom_bond_distance
O1 C7 1.218(3)
O2 C4 1.438(3)
O2 H2A 0.95(3)
O3 C5 1.431(3)
O3 H3A 0.89(3)
N1 C7 1.363(3)
N1 C8 1.412(3)
N1 C14 1.458(3)
C1 C2 1.512(3)
C1 C13 1.513(3)
C1 C7 1.542(3)
C1 C6 1.552(3)
C2 C3 1.319(3)
C2 H2 1.01(3)
C3 C4 1.507(3)
C3 H3 1.02(2)
C4 C5 1.511(3)
C4 H4 1.00(2)
C5 C6 1.515(3)
C5 H5 1.04(2)
C6 H6A 1.00(2)
C6 H6B 0.99(2)
C8 C9 1.376(3)
C8 C13 1.398(3)
C9 C10 1.397(3)
C9 H9 0.95(3)
C10 C11 1.386(3)
C10 H10 1.01(2)
C11 C12 1.388(3)
C11 H11 0.98(3)
C12 C13 1.384(3)
C12 H12 0.99(3)
C14 C15 1.512(3)
C14 H14A 0.94(2)
C14 H14B 0.98(3)
C15 C20 1.390(3)
C15 C16 1.392(3)
C16 C17 1.396(4)
C16 H16 0.98(2)
C17 C18 1.376(4)
C17 H17 1.00(4)
C18 C19 1.383(4)
C18 H18 0.97(3)
C19 C20 1.385(4)
C19 H19 0.96(3)
C20 H20 0.94(3)
O4 H4A 0.92(4)
O4 H4B 0.98(5)

loop_
_geom_hbond_atom_site_label_D
_geom_hbond_atom_site_label_H
_geom_hbond_atom_site_label_A
_geom_hbond_distance_DH
_geom_hbond_distance_HA
_geom_hbond_distance_DA
_geom_hbond_angle_DHA
_geom_hbond_site_symmetry_A
O2 H2A O4 0.95(3) 1.89(3) 2.835(2) 174(3) 2_647
O3 H3A O4 0.89(3) 1.94(3) 2.824(2) 175(3) 4_586
O4 H4A O3 0.92(4) 1.87(5) 2.788(2) 171(3) .
O4 H4B O1 0.98(5) 2.03(5) 2.879(2) 145(4) 4_586
O4 H4B O2 0.98(5) 2.31(5) 2.869(2) 116(3) 4_585

loop_
_geom_torsion_atom_site_label_1
_geom_torsion_atom_site_label_2
_geom_torsion_atom_site_label_3
_geom_torsion_atom_site_label_4
_geom_torsion
C13 C1 C2 C3 109.9(2)
C7 C1 C2 C3 -137.1(2)
C6 C1 C2 C3 -18.5(3)
C1 C2 C3 C4 2.5(4)
C2 C3 C4 O2 -134.3(2)
C2 C3 C4 C5 -14.8(3)
O2 C4 C5 O3 -75.2(2)
C3 C4 C5 O3 163.51(17)
O2 C4 C5 C6 164.60(17)
C3 C4 C5 C6 43.3(2)
O3 C5 C6 C1 175.88(17)
C4 C5 C6 C1 -61.6(2)
C2 C1 C6 C5 47.3(2)
C13 C1 C6 C5 -79.6(2)
C7 C1 C6 C5 168.74(18)
C8 N1 C7 O1 179.6(2)
C14 N1 C7 O1 -0.1(3)
C8 N1 C7 C1 1.6(2)
C14 N1 C7 C1 -178.13(18)
C2 C1 C7 O1 60.4(3)
C13 C1 C7 O1 179.7(2)
C6 C1 C7 O1 -59.9(3)
C2 C1 C7 N1 -121.57(19)
C13 C1 C7 N1 -2.3(2)
C6 C1 C7 N1 118.12(19)
C7 N1 C8 C9 179.8(2)
C14 N1 C8 C9 -0.6(3)
C7 N1 C8 C13 -0.1(2)
C14 N1 C8 C13 179.63(19)
C13 C8 C9 C10 2.0(3)
N1 C8 C9 C10 -177.8(2)
C8 C9 C10 C11 0.6(3)
C9 C10 C11 C12 -1.1(4)
C10 C11 C12 C13 -1.0(3)
C11 C12 C13 C8 3.5(3)
C11 C12 C13 C1 -179.9(2)
C9 C8 C13 C12 -4.1(3)
N1 C8 C13 C12 175.77(19)
C9 C8 C13 C1 178.7(2)
N1 C8 C13 C1 -1.5(2)
C2 C1 C13 C12 -55.4(3)
C7 C1 C13 C12 -174.6(2)
C6 C1 C13 C12 70.6(3)
C2 C1 C13 C8 121.42(19)
C7 C1 C13 C8 2.2(2)
C6 C1 C13 C8 -112.61(19)
C7 N1 C14 C15 112.2(2)
C8 N1 C14 C15 -67.5(3)
N1 C14 C15 C20 139.7(2)
N1 C14 C15 C16 -42.4(3)
C20 C15 C16 C17 -0.6(3)
C14 C15 C16 C17 -178.5(2)
C15 C16 C17 C18 1.6(4)
C16 C17 C18 C19 -1.2(4)
C17 C18 C19 C20 -0.3(4)
C18 C19 C20 C15 1.4(4)
C16 C15 C20 C19 -0.9(3)
C14 C15 C20 C19 177.1(2)
